data_2214756
loop_
_publ_author_name
'Jing, Zuo-Liang'
'Yao, Si-Qing'
'Chen, Xin'
'Yang, Nan'

_publ_contact_author_address
;
'College of Sciences
Tianjin University of Science and Technology
Tianjin 300457
P. R. China'
;
_publ_contact_author_email jzl74@tust.edu.cn
_publ_contact_author_fax 086(022)60600808
_publ_contact_author_name ' Jing Zuo-Liang'
_publ_contact_author_phone 086(022)60601178
_publ_section_title
4-[(4-Hydroxy-3-iodo-5-methoxybenzylidene)amino]-1,5-dimethyl-2-phenyl-1<i>H</i>-pyrazol-3(2<i>H</i>)-one
_journal_coeditor_code IS2180
_journal_date_accepted 2007-07-20
_journal_date_recd_electronic 2007-06-08
_journal_issue 8
_journal_name_full 'Acta Crystallographica Section E'
_journal_page_first o3605
_journal_page_last o3605
_journal_paper_category QO
_journal_paper_doi 10.1107/S1600536807035519
_journal_volume 63
_journal_year 2007
_chemical_formula_iupac 'C19 H18 I N3 O3'
_chemical_formula_moiety 'C19 H18 I N3 O3'
_chemical_formula_sum 'C19 H18 I N3 O3'
_chemical_formula_weight 463.26
_chemical_name_systematic
;
4-[(4-Hydroxy-3-iodo-5-methoxybenzylidene)amino]-1,5-dimethyl-2-phenyl-1,2-
dihydropyrazol-3-one
;
_space_group_IT_number 14
_symmetry_cell_setting monoclinic
_symmetry_space_group_name_Hall '-P 2ybc'
_symmetry_space_group_name_H-M 'P 1 21/c 1'
_atom_sites_solution_hydrogens geom
_atom_sites_solution_primary direct
_atom_sites_solution_secondary difmap
_audit_creation_method SHELXL-97
_cell_angle_alpha 90.00
_cell_angle_beta 93.089(5)
_cell_angle_gamma 90.00
_cell_formula_units_Z 4
_cell_length_a 11.855(3)
_cell_length_b 11.189(4)
_cell_length_c 13.431(4)
_cell_measurement_reflns_used 4280
_cell_measurement_temperature 113(2)
_cell_measurement_theta_max 25.0
_cell_measurement_theta_min 2.5
_cell_volume 1779.0(9)
_computing_cell_refinement CrystalClear
_computing_data_collection 'CrystalClear (Rigaku/MSC, 2005)'
_computing_data_reduction CrystalClear
_computing_molecular_graphics 'CrystalStructure (Rigaku/MSC, 2005)'
_computing_publication_material CrystalStructure
_computing_structure_refinement 'SHELXL97 (Sheldrick, 1997)'
_computing_structure_solution 'SHELXS97 (Sheldrick, 1997)'
_diffrn_ambient_temperature 113(2)
_diffrn_detector_area_resol_mean 7.31
_diffrn_measured_fraction_theta_full 0.999
_diffrn_measured_fraction_theta_max 0.999
_diffrn_measurement_device_type 'Rigaku Saturn'
_diffrn_measurement_method \w
_diffrn_radiation_monochromator confocal
_diffrn_radiation_source 'rotating anode'
_diffrn_radiation_type MoK\a
_diffrn_radiation_wavelength 0.71070
_diffrn_reflns_av_R_equivalents 0.0566
_diffrn_reflns_av_sigmaI/netI 0.0430
_diffrn_reflns_limit_h_max 14
_diffrn_reflns_limit_h_min -14
_diffrn_reflns_limit_k_max 13
_diffrn_reflns_limit_k_min -13
_diffrn_reflns_limit_l_max 16
_diffrn_reflns_limit_l_min -16
_diffrn_reflns_number 19273
_diffrn_reflns_theta_full 26.00
_diffrn_reflns_theta_max 26.00
_diffrn_reflns_theta_min 1.72
_exptl_absorpt_coefficient_mu 1.825
_exptl_absorpt_correction_T_max 0.9644
_exptl_absorpt_correction_T_min 0.9306
_exptl_absorpt_correction_type multi-scan
_exptl_absorpt_process_details '(CrystalClear; Rigaku/MSC, 2005)'
_exptl_crystal_colour colorless
_exptl_crystal_density_diffrn 1.730
_exptl_crystal_density_method 'not measured'
_exptl_crystal_description prism
_exptl_crystal_F_000 920
_exptl_crystal_size_max 0.04
_exptl_crystal_size_mid 0.04
_exptl_crystal_size_min 0.02
_refine_diff_density_max 0.978
_refine_diff_density_min -0.751
_refine_ls_extinction_method none
_refine_ls_goodness_of_fit_ref 1.138
_refine_ls_hydrogen_treatment constr
_refine_ls_matrix_type full
_refine_ls_number_parameters 208
_refine_ls_number_reflns 3493
_refine_ls_number_restraints 55
_refine_ls_restrained_S_all 1.259
_refine_ls_R_factor_all 0.0572
_refine_ls_R_factor_gt 0.0506
_refine_ls_shift/su_max 0.001
_refine_ls_shift/su_mean 0.000
_refine_ls_structure_factor_coef Fsqd
_refine_ls_weighting_details 'calc w=1/[\s^2^(Fo^2^)+9.7939P] where P=(Fo^2^+2Fc^2^)/3'
_refine_ls_weighting_scheme calc
_refine_ls_wR_factor_gt 0.0857
_refine_ls_wR_factor_ref 0.0882
_reflns_number_gt 3195
_reflns_number_total 3493
_reflns_threshold_expression I>2\s(I)
_cod_data_source_file is2180.cif
_cod_data_source_block I
_cod_original_cell_volume 1778.8(9)
_cod_database_code 2214756
_cod_database_fobs_code 2214756

loop_
_symmetry_equiv_pos_as_xyz
'x, y, z'
'-x, y+1/2, -z+1/2'
'-x, -y, -z'
'x, -y-1/2, z-1/2'

loop_
_atom_site_type_symbol
_atom_site_label
_atom_site_fract_x
_atom_site_fract_y
_atom_site_fract_z
_atom_site_U_iso_or_equiv
_atom_site_adp_type
_atom_site_calc_flag
_atom_site_refinement_flags
_atom_site_occupancy
_atom_site_disorder_assembly
_atom_site_disorder_group
O O3 0.3601(3) 0.2443(3) 0.8365(3) 0.0197(8) Uani d . 1 . .
N N1 0.2523(3) 0.0337(4) 0.9626(3) 0.0167(9) Uani d . 1 A .
N N2 0.4805(3) 0.2506(4) 0.9779(3) 0.0165(9) Uani d . 1 . .
N N3 0.5021(3) 0.1771(4) 1.0616(3) 0.0173(9) Uani d . 1 . .
C C7 0.1818(4) 0.0532(5) 0.8883(4) 0.0196(11) Uani d D 1 . .
H H7A 0.1961 0.1180 0.8439 0.023 Uiso d PR 0.9097(17) A 1
H H7B 0.1988 0.1100 0.8377 0.023 Uiso d PR 0.0903(17) A 2
C C8 0.3450(4) 0.1096(5) 0.9814(4) 0.0166(11) Uani d . 1 . .
C C9 0.3875(4) 0.2052(5) 0.9216(4) 0.0166(11) Uani d . 1 A .
C C10 0.4154(4) 0.0989(5) 1.0653(4) 0.0153(11) Uani d . 1 A .
C C11 0.5658(5) 0.2262(5) 1.1479(4) 0.0270(13) Uani d . 1 . .
H H11A 0.5132 0.2582 1.1951 0.041 Uiso calc R 1 . .
H H11B 0.6152 0.2904 1.1264 0.041 Uiso calc R 1 . .
H H11C 0.6116 0.1630 1.1804 0.041 Uiso calc R 1 . .
C C12 0.4035(5) 0.0206(5) 1.1534(4) 0.0222(12) Uani d . 1 . .
H H12A 0.4688 -0.0329 1.1609 0.033 Uiso calc R 1 A .
H H12B 0.3342 -0.0268 1.1442 0.033 Uiso calc R 1 . .
H H12C 0.3996 0.0701 1.2134 0.033 Uiso calc R 1 . .
C C13 0.5705(4) 0.3159(5) 0.9367(4) 0.0174(11) Uani d . 1 . .
C C14 0.5485(5) 0.4292(5) 0.8989(4) 0.0193(12) Uani d . 1 . .
H H14 0.4751 0.4628 0.9016 0.023 Uiso calc R 1 . .
C C15 0.6341(5) 0.4932(5) 0.8572(4) 0.0252(13) Uani d . 1 . .
H H15 0.6194 0.5707 0.8306 0.030 Uiso calc R 1 . .
C C16 0.7407(5) 0.4442(5) 0.8543(4) 0.0269(13) Uani d . 1 . .
H H16 0.7996 0.4887 0.8265 0.032 Uiso calc R 1 . .
C C17 0.7623(4) 0.3304(6) 0.8916(4) 0.0269(13) Uani d . 1 . .
H H17 0.8356 0.2969 0.8881 0.032 Uiso calc R 1 . .
C C18 0.6779(4) 0.2654(5) 0.9339(4) 0.0213(12) Uani d . 1 . .
H H18 0.6928 0.1879 0.9604 0.026 Uiso calc R 1 . .
I I1 -0.08416(7) -0.32209(4) 1.01007(4) 0.02000(14) Uani d PD 0.9097(17) A 1
O O1 -0.2061(3) -0.2308(3) 0.8143(3) 0.0173(9) Uiso d PD 0.9097(17) A 1
H H1A -0.2391 -0.2116 0.7598 0.026 Uiso calc PR 0.9097(17) A 1
C C1 -0.1153(2) -0.1571(2) 0.8334(2) 0.0155(11) Uiso d PGD 0.9097(17) A 1
C C2 -0.0926(2) -0.0621(3) 0.7709(2) 0.0169(12) Uiso d PGD 0.9097(17) A 1
C C3 0.0039(3) 0.0066(3) 0.7893(2) 0.0164(13) Uiso d PGD 0.9097(17) A 1
H H3A 0.0194 0.0716 0.7466 0.020 Uiso calc PR 0.9097(17) A 1
C C4 0.0778(3) -0.0197(3) 0.8702(3) 0.0172(11) Uiso d PGD 0.9097(17) A 1
C C5 0.0552(2) -0.1147(3) 0.9327(2) 0.0165(13) Uiso d PGD 0.9097(17) A 1
H H5A 0.1057 -0.1327 0.9880 0.020 Uiso calc PR 0.9097(17) A 1
C C6 -0.0414(2) -0.1834(2) 0.9143(2) 0.0146(11) Uiso d PGD 0.9097(17) A 1
O O2 -0.1732(3) -0.0422(3) 0.6963(3) 0.0190(9) Uiso d PD 0.9097(17) A 1
C C19 -0.1766(9) 0.0740(8) 0.6520(8) 0.030(4) Uiso d PD 0.9097(17) A 1
H H19A -0.2414 0.0792 0.6036 0.044 Uiso calc PR 0.9097(17) A 1
H H19B -0.1067 0.0880 0.6180 0.044 Uiso calc PR 0.9097(17) A 1
H H19C -0.1842 0.1345 0.7040 0.044 Uiso calc PR 0.9097(17) A 1
I I1' -0.2005(5) 0.0428(6) 0.6609(4) 0.0256(15) Uani d PD 0.0903(17) A 2
O O2' -0.043(2) -0.3101(18) 0.918(2) 0.037(12) Uiso d PD 0.0903(17) A 2
O O1' -0.1947(19) -0.222(2) 0.779(2) 0.0173(9) Uiso d PD 0.0903(17) A 2
H H1'A -0.1879 -0.2894 0.8065 0.026 Uiso calc PR 0.0903(17) A 2
C C1' -0.1059(11) -0.1526(13) 0.8080(12) 0.0155(11) Uiso d PGD 0.0903(17) A 2
C C2' -0.0291(13) -0.1998(16) 0.8793(15) 0.0169(12) Uiso d PGD 0.0903(17) A 2
C C3' 0.0643(15) -0.133(2) 0.913(2) 0.0164(13) Uiso d PGD 0.0903(17) A 2
H H3'A 0.1168 -0.1653 0.9617 0.020 Uiso calc PR 0.0903(17) A 2
C C4' 0.0809(19) -0.019(3) 0.875(3) 0.0172(11) Uiso d PGD 0.0903(17) A 2
C C5' 0.0041(17) 0.0280(19) 0.804(2) 0.0165(13) Uiso d PGD 0.0903(17) A 2
H H5'A 0.0154 0.1059 0.7778 0.020 Uiso calc PR 0.0903(17) A 2
C C6' -0.0893(10) -0.0387(14) 0.7701(11) 0.0146(11) Uiso d PGD 0.0903(17) A 2
C C19' -0.097(15) -0.321(5) 1.009(8) 0.037(12) Uiso d PD 0.0903(17) A 2
H H19D -0.1755 -0.3481 0.9947 0.055 Uiso calc PR 0.0903(17) A 2
H H19E -0.0977 -0.2438 1.0425 0.055 Uiso calc PR 0.0903(17) A 2
H H19F -0.0572 -0.3800 1.0515 0.055 Uiso calc PR 0.0903(17) A 2

loop_
_atom_site_aniso_label
_atom_site_aniso_U_11
_atom_site_aniso_U_22
_atom_site_aniso_U_33
_atom_site_aniso_U_12
_atom_site_aniso_U_13
_atom_site_aniso_U_23
O3 0.0155(18) 0.028(2) 0.0146(18) -0.0006(16) -0.0044(14) 0.0050(16)
N1 0.012(2) 0.021(2) 0.016(2) -0.0003(18) -0.0015(17) 0.0000(18)
N2 0.016(2) 0.020(2) 0.014(2) -0.0026(18) -0.0028(17) 0.0041(18)
N3 0.018(2) 0.022(2) 0.011(2) -0.0009(19) -0.0049(17) 0.0019(19)
C7 0.018(3) 0.019(3) 0.022(3) -0.001(2) 0.003(2) 0.000(2)
C8 0.014(3) 0.019(3) 0.016(3) 0.001(2) 0.001(2) 0.001(2)
C9 0.012(2) 0.021(3) 0.016(3) 0.000(2) 0.000(2) -0.003(2)
C10 0.016(3) 0.015(3) 0.015(3) -0.002(2) 0.002(2) -0.001(2)
C11 0.028(3) 0.032(3) 0.020(3) -0.008(3) -0.011(2) 0.004(2)
C12 0.024(3) 0.026(3) 0.017(3) -0.003(2) -0.001(2) 0.004(2)
C13 0.017(3) 0.022(3) 0.013(2) -0.006(2) -0.001(2) -0.001(2)
C14 0.024(3) 0.018(3) 0.016(3) 0.000(2) -0.004(2) -0.004(2)
C15 0.037(3) 0.019(3) 0.019(3) -0.008(2) -0.001(2) 0.002(2)
C16 0.026(3) 0.036(4) 0.018(3) -0.016(3) 0.000(2) -0.003(3)
C17 0.015(3) 0.043(4) 0.022(3) -0.004(3) -0.005(2) -0.004(3)
C18 0.021(3) 0.016(3) 0.025(3) 0.000(2) -0.009(2) -0.001(2)
I1 0.0190(3) 0.0176(2) 0.0228(2) -0.00328(17) -0.00413(16) 0.00546(17)
I1' 0.015(3) 0.033(3) 0.028(3) 0.003(3) -0.006(2) 0.001(2)

loop_
_atom_type_symbol
_atom_type_description
_atom_type_scat_dispersion_real
_atom_type_scat_dispersion_imag
_atom_type_scat_source
C C 0.0033 0.0016 'International Tables Vol C Tables 4.2.6.8 and 6.1.1.4'
H H 0.0000 0.0000 'International Tables Vol C Tables 4.2.6.8 and 6.1.1.4'
N N 0.0061 0.0033 'International Tables Vol C Tables 4.2.6.8 and 6.1.1.4'
O O 0.0106 0.0060 'International Tables Vol C Tables 4.2.6.8 and 6.1.1.4'
I I -0.4742 1.8119 'International Tables Vol C Tables 4.2.6.8 and 6.1.1.4'

loop_
_geom_angle_atom_site_label_1
_geom_angle_atom_site_label_2
_geom_angle_atom_site_label_3
_geom_angle
C7 N1 C8 120.5(5)
C9 N2 N3 108.9(4)
C9 N2 C13 124.1(4)
N3 N2 C13 120.1(4)
C10 N3 N2 107.6(4)
C10 N3 C11 125.2(4)
N2 N3 C11 118.7(4)
N1 C7 C4' 119.9(10)
N1 C7 C4 122.1(5)
N1 C7 H7A 118.8
C4 C7 H7A 119.0
N1 C7 H7B 120.7
C4' C7 H7B 119.1
C10 C8 N1 122.1(5)
C10 C8 C9 107.8(4)
N1 C8 C9 130.0(5)
O3 C9 N2 121.7(5)
O3 C9 C8 133.3(5)
N2 C9 C8 104.9(4)
N3 C10 C8 110.1(4)
N3 C10 C12 121.0(4)
C8 C10 C12 128.8(5)
N3 C11 H11A 109.5
N3 C11 H11B 109.5
H11A C11 H11B 109.5
N3 C11 H11C 109.5
H11A C11 H11C 109.5
H11B C11 H11C 109.5
C10 C12 H12A 109.5
C10 C12 H12B 109.5
H12A C12 H12B 109.5
C10 C12 H12C 109.5
H12A C12 H12C 109.5
H12B C12 H12C 109.5
C14 C13 C18 121.0(5)
C14 C13 N2 118.7(5)
C18 C13 N2 120.3(5)
C15 C14 C13 119.6(5)
C15 C14 H14 120.2
C13 C14 H14 120.2
C16 C15 C14 119.8(5)
C16 C15 H15 120.1
C14 C15 H15 120.1
C15 C16 C17 120.4(5)
C15 C16 H16 119.8
C17 C16 H16 119.8
C18 C17 C16 120.5(5)
C18 C17 H17 119.7
C16 C17 H17 119.7
C17 C18 C13 118.6(5)
C17 C18 H18 120.7
C13 C18 H18 120.7
C1 O1 H1A 109.5
O1 C1 C2 121.5(3)
O1 C1 C6 118.4(3)
C2 C1 C6 120.0
O2 C2 C3 125.3(3)
O2 C2 C1 114.7(3)
C3 C2 C1 120.0
C4 C3 C2 120.0
C4 C3 H3A 120.0
C2 C3 H3A 120.0
C3 C4 C5 120.0
C3 C4 C7 119.6(3)
C5 C4 C7 120.4(3)
C6 C5 C4 120.0
C6 C5 H5A 120.0
C4 C5 H5A 120.0
C5 C6 C1 120.0
C5 C6 I1 121.67(17)
C1 C6 I1 118.26(17)
C2 O2 C19 117.2(5)
C2' O2' C19' 119(2)
C1' O1' H1'A 109.5
O1' C1' C2' 116.9(9)
O1' C1' C6' 123.1(9)
C2' C1' C6' 120.0
O2' C2' C1' 121.5(9)
O2' C2' C3' 118.5(9)
C1' C2' C3' 120.0
C4' C3' C2' 120.0
C4' C3' H3'A 120.0
C2' C3' H3'A 120.0
C3' C4' C5' 120.0
C3' C4' C7 126.9(12)
C5' C4' C7 112.2(11)
C6' C5' C4' 120.0
C6' C5' H5'A 120.0
C4' C5' H5'A 120.0
C5' C6' C1' 120.0
C5' C6' I1' 116.6(7)
C1' C6' I1' 123.5(7)
O2' C19' H19D 109.5
O2' C19' H19E 109.5
H19D C19' H19E 109.5
O2' C19' H19F 109.5
H19D C19' H19F 109.5
H19E C19' H19F 109.5

loop_
_geom_bond_atom_site_label_1
_geom_bond_atom_site_label_2
_geom_bond_distance
O3 C9 1.251(6)
N1 C7 1.286(7)
N1 C8 1.400(6)
N2 C9 1.398(6)
N2 N3 1.405(6)
N2 C13 1.428(6)
N3 C10 1.354(6)
N3 C11 1.456(6)
C7 C4' 1.448(11)
C7 C4 1.487(6)
C7 H7A 0.9599
C7 H7B 0.9599
C8 C10 1.371(7)
C8 C9 1.445(7)
C10 C12 1.485(7)
C11 H11A 0.9800
C11 H11B 0.9800
C11 H11C 0.9800
C12 H12A 0.9800
C12 H12B 0.9800
C12 H12C 0.9800
C13 C14 1.385(7)
C13 C18 1.396(7)
C14 C15 1.385(8)
C14 H14 0.9500
C15 C16 1.380(8)
C15 H15 0.9500
C16 C17 1.387(9)
C16 H16 0.9500
C17 C18 1.383(8)
C17 H17 0.9500
C18 H18 0.9500
I1 C6 2.095(3)
O1 C1 1.369(4)
O1 H1A 0.8400
C1 C2 1.3900
C1 C6 1.3900
C2 O2 1.365(4)
C2 C3 1.3900
C3 C4 1.3900
C3 H3A 0.9500
C4 C5 1.3900
C5 C6 1.3900
C5 H5A 0.9500
O2 C19 1.430(8)
C19 H19A 0.9800
C19 H19B 0.9800
C19 H19C 0.9800
I1' C6' 2.125(13)
O2' C2' 1.350(9)
O2' C19' 1.421(11)
O1' C1' 1.351(9)
O1' H1'A 0.8400
C1' C2' 1.3900
C1' C6' 1.3900
C2' C3' 1.3900
C3' C4' 1.3900
C3' H3'A 0.9500
C4' C5' 1.3900
C5' C6' 1.3900
C5' H5'A 0.9500
C19' H19D 0.9800
C19' H19E 0.9800
C19' H19F 0.9800

loop_
_geom_hbond_atom_site_label_D
_geom_hbond_atom_site_label_H
_geom_hbond_atom_site_label_A
_geom_hbond_site_symmetry_A
_geom_hbond_distance_DH
_geom_hbond_distance_HA
_geom_hbond_distance_DA
_geom_hbond_angle_DHA
_geom_hbond_publ_flag
O1 H1A O3 2_546 0.84 1.94 2.668(5) 144 yes
O1 H1A O2 . 0.84 2.24 2.680(5) 113 yes
O1' H1'A O2' . 0.84 2.23 2.71(3) 116 yes
C7 H7A O3 . 0.96 2.41 3.112(6) 130 yes
C7 H7B O3 . 0.96 2.43 3.112(6) 128 yes

loop_
_geom_torsion_atom_site_label_1
_geom_torsion_atom_site_label_2
_geom_torsion_atom_site_label_3
_geom_torsion_atom_site_label_4
_geom_torsion
C9 N2 N3 C10 -8.7(5)
C13 N2 N3 C10 -160.6(4)
C9 N2 N3 C11 -158.3(5)
C13 N2 N3 C11 49.7(7)
C8 N1 C7 C4' -174(2)
C8 N1 C7 C4 -175.3(4)
C7 N1 C8 C10 173.3(5)
C7 N1 C8 C9 -9.1(8)
N3 N2 C9 O3 -170.1(5)
C13 N2 C9 O3 -19.4(8)
N3 N2 C9 C8 6.9(5)
C13 N2 C9 C8 157.6(5)
C10 C8 C9 O3 173.6(6)
N1 C8 C9 O3 -4.3(10)
C10 C8 C9 N2 -2.8(6)
N1 C8 C9 N2 179.3(5)
N2 N3 C10 C8 6.8(6)
C11 N3 C10 C8 154.0(5)
N2 N3 C10 C12 -170.6(5)
C11 N3 C10 C12 -23.4(8)
N1 C8 C10 N3 175.6(4)
C9 C8 C10 N3 -2.5(6)
N1 C8 C10 C12 -7.2(9)
C9 C8 C10 C12 174.7(5)
C9 N2 C13 C14 68.8(7)
N3 N2 C13 C14 -143.6(5)
C9 N2 C13 C18 -110.4(6)
N3 N2 C13 C18 37.2(7)
C18 C13 C14 C15 0.3(8)
N2 C13 C14 C15 -178.9(5)
C13 C14 C15 C16 -0.5(8)
C14 C15 C16 C17 0.9(8)
C15 C16 C17 C18 -1.2(8)
C16 C17 C18 C13 0.9(8)
C14 C13 C18 C17 -0.5(8)
N2 C13 C18 C17 178.7(5)
O1 C1 C2 O2 6.1(3)
C6 C1 C2 O2 -177.7(2)
O1 C1 C2 C3 -176.2(2)
C6 C1 C2 C3 0.0
O2 C2 C3 C4 177.4(3)
C1 C2 C3 C4 0.0
C2 C3 C4 C5 0.0
C2 C3 C4 C7 179.1(4)
N1 C7 C4 C3 179.2(4)
C4' C7 C4 C3 16E1(4)
N1 C7 C4 C5 -1.8(6)
C4' C7 C4 C5 -2E1(4)
C3 C4 C5 C6 0.0
C7 C4 C5 C6 -179.1(4)
C4 C5 C6 C1 0.0
C4 C5 C6 I1 -176.81(16)
O1 C1 C6 C5 176.4(2)
C2 C1 C6 C5 0.0
O1 C1 C6 I1 -6.7(2)
C2 C1 C6 I1 176.92(16)
C3 C2 O2 C19 -18.6(6)
C1 C2 O2 C19 159.0(5)
C19' O2' C2' C1' -95(9)
C19' O2' C2' C3' 85(9)
O1' C1' C2' O2' 0.0(5)
C6' C1' C2' O2' -180.0(3)
O1' C1' C2' C3' -180.0(3)
C6' C1' C2' C3' 0.0
O2' C2' C3' C4' 180.0(3)
C1' C2' C3' C4' 0.0
C2' C3' C4' C5' 0.0
C2' C3' C4' C7 -168(3)
N1 C7 C4' C3' -23(3)
C4 C7 C4' C3' 14E1(4)
N1 C7 C4' C5' 168.3(5)
C4 C7 C4' C5' -3E1(4)
C3' C4' C5' C6' 0.0
C7 C4' C5' C6' 170(3)
C4' C5' C6' C1' 0.0
C4' C5' C6' I1' -179.9(2)
O1' C1' C6' C5' 180.0(3)
C2' C1' C6' C5' 0.0
O1' C1' C6' I1' -0.1(4)
C2' C1' C6' I1' 179.9(2)
